data_7035093
loop_
_publ_author_name
'K\"orte, Leif A'
'Warner, Robin'
'Vishnevskiy, Yury V.'
'Neumann, Beate'
'Stammler, Hans-Georg'
'Mitzel, Norbert W.'

_publ_section_title
;
 Intramolecular pyridine-based frustrated Lewis-pairs.
;
_journal_issue 21
_journal_name_full 'Dalton transactions (Cambridge, England : 2003)'
_journal_page_first 9992
_journal_page_last 10002
_journal_paper_doi 10.1039/c5dt01068c
_journal_volume 44
_journal_year 2015
_chemical_formula_moiety 'C21 H13 B F10 N2'
_chemical_formula_sum 'C21 H13 B F10 N2'
_chemical_formula_weight 494.14
_chemical_name_systematic
;
 ?
;
_space_group_crystal_system monoclinic
_space_group_IT_number 14
_space_group_name_Hall '-P 2yn'
_space_group_name_H-M_alt 'P 1 21/n 1'
_symmetry_space_group_name_Hall '-P 2yn'
_symmetry_space_group_name_H-M 'P 1 21/n 1'
_atom_sites_solution_hydrogens difmap
_atom_sites_solution_primary direct
_audit_creation_date 2014-12-19
_audit_creation_method
;
  Olex2 1.2-ac2
  (compiled 2012.03.27 svn.r2268, GUI svn.r4156)
;
_audit_update_record
;
2015-01-08 deposited with the CCDC.
2015-05-01 downloaded from the CCDC.
;
_cell_angle_alpha 90
_cell_angle_beta 93.860(2)
_cell_angle_gamma 90
_cell_formula_units_Z 4
_cell_length_a 12.0013(3)
_cell_length_b 11.1213(2)
_cell_length_c 14.8617(3)
_cell_measurement_reflns_used 21556
_cell_measurement_temperature 94.98(13)
_cell_measurement_theta_max 32.0060
_cell_measurement_theta_min 3.2860
_cell_volume 1979.09(7)
_computing_cell_refinement
;
CrysAlisPro, Agilent Technologies,
Version 1.171.36.28c (release 15-05-2013 CrysAlis171 .NET)
(compiled May 15 2013,09:16:53)
;
_computing_data_collection
;
CrysAlisPro, Agilent Technologies,
Version 1.171.36.28c (release 15-05-2013 CrysAlis171 .NET)
(compiled May 15 2013,09:16:53)
;
_computing_data_reduction
;
CrysAlisPro, Agilent Technologies,
Version 1.171.36.28c (release 15-05-2013 CrysAlis171 .NET)
(compiled May 15 2013,09:16:53)
;
_computing_molecular_graphics
;
O. V. Dolomanov, L. J. Bourhis, R. J. Gildea, J. A. K. Howard and H. Puschmann,
OLEX2: a complete structure solution, refinement and analysis program.
J. Appl. Cryst. (2009). 42, 339-341.
;
_computing_publication_material
;
O. V. Dolomanov, L. J. Bourhis, R. J. Gildea, J. A. K. Howard and H. Puschmann,
OLEX2: a complete structure solution, refinement and analysis program.
J. Appl. Cryst. (2009). 42, 339-341.
;
_computing_structure_refinement
;
SHELXL, G.M. Sheldrick, Acta Cryst.
(2008). A64, 112-122
;
_computing_structure_solution
;
SHELXS, G.M. Sheldrick, Acta Cryst.
(2008). A64, 112-122
;
_diffrn_ambient_temperature 94.98(13)
_diffrn_detector_area_resol_mean 8.0951
_diffrn_measured_fraction_theta_full 0.9988
_diffrn_measured_fraction_theta_max 0.9988
_diffrn_measurement_details
;
  1 omega  -46.00   86.00   1.0000   15.0000
omega____ theta____ kappa____ phi______ frames
    -       24.9489    0.0000  -90.0000 132

  2 omega  -44.00   46.00   1.0000   15.0000
omega____ theta____ kappa____ phi______ frames
    -       24.9489  -38.0000 -150.0000 90

  3 omega   -4.00   94.00   1.0000   15.0000
omega____ theta____ kappa____ phi______ frames
    -       24.9489   77.0000   60.0000 98

  4 omega    7.00   65.00   1.0000   15.0000
omega____ theta____ kappa____ phi______ frames
    -       24.9489  -99.0000   60.0000 58

  5 omega   -4.00   94.00   1.0000   15.0000
omega____ theta____ kappa____ phi______ frames
    -       24.9489   77.0000 -120.0000 98

  6 omega   30.00   87.00   1.0000   15.0000
omega____ theta____ kappa____ phi______ frames
    -       24.9489 -137.0000 -152.0000 57

  7 omega   26.00   85.00   1.0000   15.0000
omega____ theta____ kappa____ phi______ frames
    -       24.9489 -133.0000   25.0000 59

  8 omega    6.00   56.00   1.0000   15.0000
omega____ theta____ kappa____ phi______ frames
    -       24.9489   57.0000 -180.0000 50

  9 omega    6.00   57.00   1.0000   15.0000
omega____ theta____ kappa____ phi______ frames
    -       24.9489   57.0000    0.0000 51

 10 omega  -46.00   93.00   1.0000   15.0000
omega____ theta____ kappa____ phi______ frames
    -       24.9489    0.0000   60.0000 139

 11 omega    6.00   93.00   1.0000   15.0000
omega____ theta____ kappa____ phi______ frames
    -       24.9489   57.0000  -60.0000 87

 12 omega    6.00   93.00   1.0000   15.0000
omega____ theta____ kappa____ phi______ frames
    -       24.9489   57.0000   90.0000 87

 13 omega    7.00   85.00   1.0000   15.0000
omega____ theta____ kappa____ phi______ frames
    -       24.9489 -133.0000   25.0000 78

 14 omega   -4.00   94.00   1.0000   15.0000
omega____ theta____ kappa____ phi______ frames
    -       24.9489   77.0000 -180.0000 98

 15 omega   35.00   95.00   1.0000   15.0000
omega____ theta____ kappa____ phi______ frames
    -       24.9489  178.0000 -180.0000 60

 16 omega  -43.00   43.00   1.0000   15.0000
omega____ theta____ kappa____ phi______ frames
    -       24.9489  -57.0000  150.0000 86
;
_diffrn_measurement_device_type 'SuperNova, Single source at offset, Eos'
_diffrn_measurement_method '\w scans'
_diffrn_orient_matrix_UB_11 0.0484594000
_diffrn_orient_matrix_UB_12 0.0081705000
_diffrn_orient_matrix_UB_13 -0.0241030000
_diffrn_orient_matrix_UB_21 -0.0330539000
_diffrn_orient_matrix_UB_22 -0.0036988000
_diffrn_orient_matrix_UB_23 -0.0413275000
_diffrn_orient_matrix_UB_31 -0.0082224000
_diffrn_orient_matrix_UB_32 0.0631344000
_diffrn_orient_matrix_UB_33 0.0007000000
_diffrn_radiation_monochromator mirror
_diffrn_radiation_type 'Mo K\a'
_diffrn_radiation_wavelength 0.7107
_diffrn_reflns_av_R_equivalents 0.0325
_diffrn_reflns_av_unetI/netI 0.0153
_diffrn_reflns_laue_measured_fraction_full 0.997
_diffrn_reflns_laue_measured_fraction_max 0.998
_diffrn_reflns_limit_h_max 16
_diffrn_reflns_limit_h_min -16
_diffrn_reflns_limit_k_max 15
_diffrn_reflns_limit_k_min -15
_diffrn_reflns_limit_l_max 20
_diffrn_reflns_limit_l_min -20
_diffrn_reflns_number 61610
_diffrn_reflns_point_group_measured_fraction_full 0.997
_diffrn_reflns_point_group_measured_fraction_max 0.998
_diffrn_reflns_theta_full 25.242
_diffrn_reflns_theta_max 30.034
_diffrn_reflns_theta_min 2.747
_diffrn_source 'SuperNova (Mo) X-ray Source'
_exptl_absorpt_coefficient_mu 0.164
_exptl_absorpt_correction_T_max 3.730
_exptl_absorpt_correction_T_min 0.894
_exptl_absorpt_correction_type gaussian
_exptl_absorpt_process_details
;
CrysAlisPro, Agilent Technologies,
Version 1.171.36.28c (release 15-05-2013 CrysAlis171 .NET)
(compiled May 15 2013,09:16:53)
Numerical absorption correction based on gaussian integration over
            a multifaceted crystal model
;
_exptl_crystal_colour 'clear light colourless'
_exptl_crystal_colour_lustre clear
_exptl_crystal_colour_modifier light
_exptl_crystal_colour_primary colourless
_exptl_crystal_density_diffrn 1.658
_exptl_crystal_description plate
_exptl_crystal_F_000 992
_exptl_crystal_size_max 0.4
_exptl_crystal_size_mid 0.4
_exptl_crystal_size_min 0.0875
_refine_diff_density_max 0.497
_refine_diff_density_min -0.222
_refine_diff_density_rms 0.055
_refine_ls_extinction_method none
_refine_ls_goodness_of_fit_ref 1.061
_refine_ls_hydrogen_treatment refall
_refine_ls_matrix_type full
_refine_ls_number_parameters 359
_refine_ls_number_reflns 5765
_refine_ls_number_restraints 0
_refine_ls_restrained_S_all 1.061
_refine_ls_R_factor_all 0.0459
_refine_ls_R_factor_gt 0.0392
_refine_ls_shift/su_max 0.001
_refine_ls_shift/su_mean 0.000
_refine_ls_structure_factor_coef Fsqd
_refine_ls_weighting_details
;
 w=1/[\s^2^(Fo^2^)+(0.0509P)^2^+1.1848P]
 where P=(Fo^2^+2Fc^2^)/3
;
_refine_ls_weighting_scheme calc
_refine_ls_wR_factor_gt 0.1036
_refine_ls_wR_factor_ref 0.1084
_reflns_Friedel_coverage 0.000
_reflns_number_gt 5034
_reflns_number_total 5765
_reflns_threshold_expression 'I > 2\s(I)'
_cod_data_source_file c5dt01068c2.cif
_cod_data_source_block compound9
_cod_depositor_comments 'Adding full bibliography for 7035093--7035094.cif.'
_cod_original_cell_volume 1979.09(8)
_cod_database_code 7035093
_chemical_oxdiff_formula 'C21 H13 B F10 N2'
_reflns_odcompleteness_completeness 99.88
_reflns_odcompleteness_iscentric 1
_reflns_odcompleteness_theta 29.97
_shelx_space_group_comment
;
The symmetry employed for this shelxl refinement is uniquely defined
by the following loop, which should always be used as a source of
symmetry information in preference to the above space-group names.
They are only intended as comments.
;
_shelxl_version_number 2013-2

loop_
_space_group_symop_operation_xyz
'x, y, z'
'-x+1/2, y+1/2, -z+1/2'
'-x, -y, -z'
'x-1/2, -y-1/2, z-1/2'

loop_
_atom_site_label
_atom_site_type_symbol
_atom_site_fract_x
_atom_site_fract_y
_atom_site_fract_z
_atom_site_U_iso_or_equiv
_atom_site_adp_type
_atom_site_occupancy
_atom_site_site_symmetry_order
_atom_site_calc_flag
B1 B 0.38684(10) 0.12604(12) 0.36808(9) 0.0135(2) Uani 1 1 d
C1 C 0.22906(9) 0.03652(10) 0.38139(8) 0.0133(2) Uani 1 1 d
C2 C 0.12092(10) -0.00193(11) 0.38487(8) 0.0148(2) Uani 1 1 d
H2 H 0.1053(15) -0.0813(17) 0.4015(12) 0.023(4) Uiso 1 1 d
C3 C 0.03371(9) 0.08386(11) 0.36818(8) 0.0148(2) Uani 1 1 d
C4 C 0.06517(10) 0.20537(11) 0.35335(8) 0.0152(2) Uani 1 1 d
H4 H 0.0107(15) 0.2654(16) 0.3457(12) 0.023(4) Uiso 1 1 d
C5 C 0.17560(9) 0.23785(11) 0.34918(8) 0.0138(2) Uani 1 1 d
C6 C 0.34592(10) -0.01011(11) 0.40186(9) 0.0159(2) Uani 1 1 d
H6A H 0.3611(14) -0.0274(16) 0.4658(12) 0.019(4) Uiso 1 1 d
H6B H 0.3638(15) -0.0831(18) 0.3666(13) 0.026(5) Uiso 1 1 d
C7 C 0.21318(11) 0.36530(11) 0.33911(9) 0.0187(2) Uani 1 1 d
H7A H 0.2464(17) 0.395(2) 0.3947(15) 0.041(6) Uiso 1 1 d
H7B H 0.2691(17) 0.3698(18) 0.2965(14) 0.035(5) Uiso 1 1 d
H7C H 0.1533(19) 0.415(2) 0.3206(16) 0.046(6) Uiso 1 1 d
C8 C -0.10347(11) -0.07775(13) 0.36869(10) 0.0220(3) Uani 1 1 d
H8A H -0.1817(17) -0.0859(18) 0.3517(13) 0.030(5) Uiso 1 1 d
H8B H -0.0633(16) -0.1219(17) 0.3229(13) 0.028(5) Uiso 1 1 d
H8C H -0.0885(16) -0.1127(18) 0.4282(14) 0.030(5) Uiso 1 1 d
C9 C -0.16729(10) 0.13449(13) 0.36593(9) 0.0203(2) Uani 1 1 d
H9A H -0.2021(17) 0.1409(18) 0.3072(14) 0.033(5) Uiso 1 1 d
H9B H -0.1443(17) 0.215(2) 0.3853(14) 0.039(5) Uiso 1 1 d
H9C H -0.2234(19) 0.105(2) 0.4044(15) 0.044(6) Uiso 1 1 d
C10 C 0.44340(9) 0.11638(11) 0.27210(8) 0.0146(2) Uani 1 1 d
C11 C 0.54049(10) 0.04804(11) 0.26858(8) 0.0170(2) Uani 1 1 d
C12 C 0.59572(10) 0.02797(12) 0.19118(9) 0.0193(2) Uani 1 1 d
C13 C 0.55362(11) 0.07874(12) 0.11090(9) 0.0197(2) Uani 1 1 d
C14 C 0.45682(11) 0.14554(11) 0.10991(8) 0.0183(2) Uani 1 1 d
C15 C 0.40360(10) 0.16260(11) 0.18919(8) 0.0158(2) Uani 1 1 d
C16 C 0.44969(9) 0.21564(11) 0.44226(8) 0.0145(2) Uani 1 1 d
C17 C 0.54703(10) 0.28155(11) 0.43226(8) 0.0163(2) Uani 1 1 d
C18 C 0.59556(10) 0.35764(12) 0.49813(9) 0.0198(2) Uani 1 1 d
C19 C 0.54620(11) 0.37170(13) 0.57870(9) 0.0226(3) Uani 1 1 d
C20 C 0.44895(11) 0.30986(13) 0.59204(9) 0.0220(3) Uani 1 1 d
C21 C 0.40376(10) 0.23499(12) 0.52479(8) 0.0177(2) Uani 1 1 d
F1 F 0.58575(6) -0.00270(8) 0.34551(5) 0.02194(17) Uani 1 1 d
F2 F 0.68874(7) -0.03950(9) 0.19291(6) 0.02829(19) Uani 1 1 d
F3 F 0.60625(7) 0.06323(9) 0.03490(6) 0.0286(2) Uani 1 1 d
F4 F 0.41530(8) 0.19531(8) 0.03236(5) 0.02697(19) Uani 1 1 d
F5 F 0.30832(7) 0.22750(7) 0.18152(5) 0.02153(17) Uani 1 1 d
F6 F 0.60063(6) 0.27544(8) 0.35519(5) 0.02355(18) Uani 1 1 d
F7 F 0.68916(7) 0.41891(9) 0.48370(6) 0.0305(2) Uani 1 1 d
F8 F 0.59086(8) 0.44530(9) 0.64272(6) 0.0352(2) Uani 1 1 d
F9 F 0.39835(8) 0.32389(10) 0.66907(6) 0.0361(2) Uani 1 1 d
F10 F 0.30755(6) 0.17959(8) 0.54242(5) 0.02418(18) Uani 1 1 d
N1 N 0.25477(8) 0.15129(9) 0.35907(7) 0.01276(18) Uani 1 1 d
N2 N -0.07440(8) 0.04969(10) 0.36891(8) 0.0185(2) Uani 1 1 d

loop_
_atom_site_aniso_label
_atom_site_aniso_U_11
_atom_site_aniso_U_22
_atom_site_aniso_U_33
_atom_site_aniso_U_23
_atom_site_aniso_U_13
_atom_site_aniso_U_12
B1 0.0109(5) 0.0145(6) 0.0152(6) 0.0015(4) 0.0014(4) 0.0000(4)
C1 0.0128(5) 0.0134(5) 0.0138(5) 0.0004(4) 0.0012(4) -0.0008(4)
C2 0.0133(5) 0.0144(5) 0.0168(5) 0.0007(4) 0.0012(4) -0.0027(4)
C3 0.0112(5) 0.0196(6) 0.0137(5) -0.0010(4) 0.0014(4) -0.0025(4)
C4 0.0120(5) 0.0165(5) 0.0172(5) -0.0004(4) 0.0008(4) 0.0014(4)
C5 0.0133(5) 0.0141(5) 0.0139(5) -0.0002(4) 0.0007(4) -0.0002(4)
C6 0.0124(5) 0.0154(5) 0.0199(6) 0.0030(4) 0.0008(4) 0.0006(4)
C7 0.0188(5) 0.0137(5) 0.0236(6) 0.0009(4) 0.0022(5) -0.0003(4)
C8 0.0152(5) 0.0252(6) 0.0258(6) 0.0017(5) 0.0019(5) -0.0082(5)
C9 0.0109(5) 0.0298(7) 0.0205(6) -0.0032(5) 0.0027(4) -0.0002(5)
C10 0.0125(5) 0.0148(5) 0.0165(5) -0.0013(4) 0.0013(4) -0.0023(4)
C11 0.0142(5) 0.0189(6) 0.0176(5) -0.0001(4) -0.0005(4) -0.0015(4)
C12 0.0146(5) 0.0208(6) 0.0226(6) -0.0038(5) 0.0023(4) 0.0006(4)
C13 0.0207(6) 0.0221(6) 0.0168(6) -0.0052(5) 0.0064(4) -0.0027(5)
C14 0.0230(6) 0.0173(6) 0.0147(5) 0.0004(4) 0.0015(4) -0.0012(4)
C15 0.0153(5) 0.0140(5) 0.0182(5) -0.0013(4) 0.0021(4) -0.0005(4)
C16 0.0115(5) 0.0163(5) 0.0157(5) 0.0012(4) 0.0007(4) -0.0009(4)
C17 0.0137(5) 0.0191(5) 0.0165(5) 0.0000(4) 0.0033(4) -0.0017(4)
C18 0.0156(5) 0.0205(6) 0.0235(6) -0.0011(5) 0.0019(5) -0.0069(4)
C19 0.0229(6) 0.0244(6) 0.0201(6) -0.0062(5) 0.0000(5) -0.0074(5)
C20 0.0212(6) 0.0296(7) 0.0155(6) -0.0036(5) 0.0037(5) -0.0051(5)
C21 0.0133(5) 0.0231(6) 0.0169(5) 0.0008(5) 0.0024(4) -0.0044(4)
F1 0.0153(3) 0.0308(4) 0.0195(4) 0.0028(3) -0.0005(3) 0.0046(3)
F2 0.0182(4) 0.0368(5) 0.0303(4) -0.0049(4) 0.0049(3) 0.0091(3)
F3 0.0288(4) 0.0378(5) 0.0204(4) -0.0061(3) 0.0111(3) 0.0019(4)
F4 0.0353(5) 0.0304(4) 0.0153(4) 0.0049(3) 0.0026(3) 0.0045(4)
F5 0.0213(4) 0.0216(4) 0.0218(4) 0.0032(3) 0.0024(3) 0.0074(3)
F6 0.0185(4) 0.0309(4) 0.0224(4) -0.0061(3) 0.0098(3) -0.0096(3)
F7 0.0235(4) 0.0353(5) 0.0334(5) -0.0073(4) 0.0061(3) -0.0185(4)
F8 0.0373(5) 0.0413(5) 0.0270(5) -0.0154(4) 0.0020(4) -0.0187(4)
F9 0.0339(5) 0.0565(6) 0.0189(4) -0.0129(4) 0.0101(4) -0.0145(4)
F10 0.0169(4) 0.0376(5) 0.0186(4) -0.0011(3) 0.0060(3) -0.0111(3)
N1 0.0103(4) 0.0131(4) 0.0149(4) 0.0005(3) 0.0008(3) -0.0011(3)
N2 0.0106(4) 0.0226(5) 0.0225(5) -0.0005(4) 0.0016(4) -0.0028(4)

loop_
_atom_type_symbol
_atom_type_description
_atom_type_scat_dispersion_real
_atom_type_scat_dispersion_imag
_atom_type_scat_source
C C 0.0033 0.0016 'International Tables Vol C Tables 4.2.6.8 and 6.1.1.4'
H H 0.0000 0.0000 'International Tables Vol C Tables 4.2.6.8 and 6.1.1.4'
B B 0.0013 0.0007 'International Tables Vol C Tables 4.2.6.8 and 6.1.1.4'
F F 0.0171 0.0103 'International Tables Vol C Tables 4.2.6.8 and 6.1.1.4'
N N 0.0061 0.0033 'International Tables Vol C Tables 4.2.6.8 and 6.1.1.4'

loop_
_exptl_crystal_face_index_h
_exptl_crystal_face_index_k
_exptl_crystal_face_index_l
_exptl_crystal_face_perp_dist
_exptl_oxdiff_crystal_face_indexfrac_h
_exptl_oxdiff_crystal_face_indexfrac_k
_exptl_oxdiff_crystal_face_indexfrac_l
_exptl_oxdiff_crystal_face_x
_exptl_oxdiff_crystal_face_y
_exptl_oxdiff_crystal_face_z
-1 0 1 0.0437 -1.0000 -0.0000 1.0000 -0.0726 -0.0083 0.0089
1 -2 1 0.1781 1.0000 -2.0000 1.0000 0.0080 -0.0670 -0.1338
0 1 0 0.2970 0.0000 1.0000 -0.0000 0.0082 -0.0037 0.0631
1 0 -1 0.0437 1.0000 0.0000 -1.0000 0.0726 0.0083 -0.0089
0 -1 -1 0.4001 -0.0000 -1.0000 -1.0000 0.0159 0.0450 -0.0638
7 11 12 0.3105 7.0000 11.0000 12.0000 0.1399 -0.7680 0.6453
3 14 7 0.2866 3.0000 14.0000 7.0000 0.0910 -0.4402 0.8641
-10 6 -15 0.1709 -9.9999 6.0000 -15.0002 -0.0740 0.9283 0.4505

loop_
_geom_angle_atom_site_label_1
_geom_angle_atom_site_label_2
_geom_angle_atom_site_label_3
_geom_angle
C10 B1 C6 110.55(10)
C10 B1 C16 115.60(9)
C16 B1 C6 118.67(10)
N1 B1 C6 82.87(8)
N1 B1 C10 114.00(10)
N1 B1 C16 110.98(9)
C2 C1 C6 139.08(11)
N1 C1 C2 122.22(11)
N1 C1 C6 98.56(9)
C1 C2 H2 120.6(11)
C1 C2 C3 118.07(11)
C3 C2 H2 121.2(11)
C4 C3 C2 117.57(10)
N2 C3 C2 120.26(11)
N2 C3 C4 122.16(11)
C3 C4 H4 120.3(11)
C5 C4 C3 121.41(11)
C5 C4 H4 118.3(11)
C4 C5 C7 123.30(11)
N1 C5 C4 118.58(11)
N1 C5 C7 118.03(10)
B1 C6 H6A 115.5(10)
B1 C6 H6B 120.0(11)
C1 C6 B1 85.20(8)
C1 C6 H6A 112.0(10)
C1 C6 H6B 113.9(11)
H6A C6 H6B 108.6(15)
C5 C7 H7A 110.8(13)
C5 C7 H7B 110.2(12)
C5 C7 H7C 111.3(14)
H7A C7 H7B 106.5(18)
H7A C7 H7C 108.3(19)
H7B C7 H7C 109.5(18)
H8A C8 H8B 106.6(16)
H8A C8 H8C 108.6(16)
H8B C8 H8C 111.0(16)
N2 C8 H8A 108.8(12)
N2 C8 H8B 110.9(11)
N2 C8 H8C 110.9(12)
H9A C9 H9B 107.6(17)
H9A C9 H9C 106.8(18)
H9B C9 H9C 109.4(18)
N2 C9 H9A 111.5(12)
N2 C9 H9B 112.6(12)
N2 C9 H9C 108.8(13)
C11 C10 B1 117.94(10)
C15 C10 B1 127.97(10)
C15 C10 C11 113.97(11)
C12 C11 C10 124.55(12)
F1 C11 C10 118.91(11)
F1 C11 C12 116.54(11)
C11 C12 C13 118.89(11)
F2 C12 C11 121.19(12)
F2 C12 C13 119.91(11)
C14 C13 C12 119.18(11)
F3 C13 C12 120.52(12)
F3 C13 C14 120.30(12)
C13 C14 C15 119.97(12)
F4 C14 C13 119.66(11)
F4 C14 C15 120.37(11)
C10 C15 C14 123.42(11)
F5 C15 C10 120.73(11)
F5 C15 C14 115.85(11)
C17 C16 B1 126.91(10)
C21 C16 B1 119.73(10)
C21 C16 C17 113.33(11)
C18 C17 C16 123.92(11)
F6 C17 C16 120.87(11)
F6 C17 C18 115.20(10)
C19 C18 C17 119.70(11)
F7 C18 C17 120.73(11)
F7 C18 C19 119.57(11)
C18 C19 C20 118.99(12)
F8 C19 C18 120.73(12)
F8 C19 C20 120.27(12)
C19 C20 C21 119.35(12)
F9 C20 C19 120.05(12)
F9 C20 C21 120.59(12)
C20 C21 C16 124.70(11)
F10 C21 C16 119.61(11)
F10 C21 C20 115.68(11)
C1 N1 B1 93.12(9)
C5 N1 B1 144.57(10)
C5 N1 C1 121.67(10)
C3 N2 C8 120.13(11)
C3 N2 C9 123.34(11)
C9 N2 C8 116.47(10)

loop_
_geom_bond_atom_site_label_1
_geom_bond_atom_site_label_2
_geom_bond_distance
B1 C6 1.6790(18)
B1 C10 1.6239(18)
B1 C16 1.6327(18)
B1 N1 1.6065(16)
C1 C2 1.3706(15)
C1 C6 1.5070(16)
C1 N1 1.3596(15)
C2 H2 0.939(19)
C2 C3 1.4257(17)
C3 C4 1.4242(17)
C3 N2 1.3527(14)
C4 H4 0.936(18)
C4 C5 1.3791(16)
C5 C7 1.4980(17)
C5 N1 1.3536(15)
C6 H6A 0.975(18)
C6 H6B 0.997(19)
C7 H7A 0.95(2)
C7 H7B 0.95(2)
C7 H7C 0.94(2)
C8 H8A 0.96(2)
C8 H8B 0.99(2)
C8 H8C 0.97(2)
C8 N2 1.4595(17)
C9 H9A 0.95(2)
C9 H9B 0.98(2)
C9 H9C 0.97(2)
C9 N2 1.4585(17)
C10 C11 1.3951(16)
C10 C15 1.3898(17)
C11 C12 1.3838(17)
C11 F1 1.3553(14)
C12 C13 1.3844(19)
C12 F2 1.3439(14)
C13 C14 1.3782(18)
C13 F3 1.3418(14)
C14 C15 1.3906(17)
C14 F4 1.3438(15)
C15 F5 1.3505(14)
C16 C17 1.3955(16)
C16 C21 1.3948(17)
C17 C18 1.3918(18)
C17 F6 1.3525(14)
C18 C19 1.3800(19)
C18 F7 1.3434(14)
C19 C20 1.3805(18)
C19 F8 1.3393(15)
C20 C21 1.3832(18)
C20 F9 1.3405(15)
C21 F10 1.3499(13)
